data_7107572
loop_
_publ_author_name
'Zheng Yan'
'Mian Li'
'Hui-Ling Gao'
'Xiao-Chun Huang'
'Dan Li'

_publ_section_title
;
 High-spin versus spin-crossover versus low-spin: symmetry intervention in
 cooperativity in a 3D polymorphic iron(II)-tetrazole system
;
_journal_name_full Chem.Commun.
_journal_page_first 3960
_journal_paper_doi 10.1039/c2cc18140a
_journal_volume 48
_journal_year 2012
_chemical_formula_moiety 'C12 H7 Fe N12'
_chemical_formula_sum 'C12 H7 Fe N12'
_chemical_formula_weight 375.15
_chemical_name_systematic
;
?
;
_space_group_IT_number 65
_symmetry_cell_setting orthorhombic
_symmetry_space_group_name_Hall '-C 2 2'
_symmetry_space_group_name_H-M 'C m m m'
_atom_sites_solution_hydrogens geom
_atom_sites_solution_primary direct
_atom_sites_solution_secondary difmap
_audit_creation_method SHELXL-97
_cell_angle_alpha 90.00
_cell_angle_beta 90.00
_cell_angle_gamma 90.00
_cell_formula_units_Z 4
_cell_length_a 7.2589(5)
_cell_length_b 25.7620(16)
_cell_length_c 12.2049(9)
_cell_measurement_reflns_used 1092
_cell_measurement_temperature 100(2)
_cell_measurement_theta_max 29.493
_cell_measurement_theta_min 2.910
_cell_volume 2282.4(3)
_computing_cell_refinement 'Bruker SMART (Bruker, 2002)'
_computing_data_collection 'Bruker SMART (Bruker, 2002)'
_computing_data_reduction 'Bruker SAINT (Bruker, 2002)'
_computing_molecular_graphics XP
_computing_publication_material XCIF
_computing_structure_refinement 'SHELXL-97 (Sheldrick, 1997)'
_computing_structure_solution 'SHELXS-97 (Sheldrick, 1997)'
_diffrn_ambient_temperature 100(2)
_diffrn_measured_fraction_theta_full 0.990
_diffrn_measured_fraction_theta_max 0.990
_diffrn_measurement_device_type 'Bruker Smart Apex CCD area detector'
_diffrn_measurement_method 'phi and omega scans'
_diffrn_radiation_monochromator graphite
_diffrn_radiation_source 'fine-focus sealed tube'
_diffrn_radiation_type MoK\a
_diffrn_radiation_wavelength 0.71073
_diffrn_reflns_av_R_equivalents 0.0658
_diffrn_reflns_av_sigmaI/netI 0.0827
_diffrn_reflns_limit_h_max 9
_diffrn_reflns_limit_h_min -8
_diffrn_reflns_limit_k_max 32
_diffrn_reflns_limit_k_min -30
_diffrn_reflns_limit_l_max 11
_diffrn_reflns_limit_l_min -15
_diffrn_reflns_number 4080
_diffrn_reflns_theta_full 27.00
_diffrn_reflns_theta_max 27.00
_diffrn_reflns_theta_min 2.92
_exptl_absorpt_coefficient_mu 0.678
_exptl_absorpt_correction_T_max 0.928
_exptl_absorpt_correction_T_min 0.885
_exptl_absorpt_correction_type multi-scan
_exptl_absorpt_process_details 'SADABS (Sheldrick, 1996)'
_exptl_crystal_colour black
_exptl_crystal_density_diffrn 1.092
_exptl_crystal_density_method 'not measured'
_exptl_crystal_description polyhedron
_exptl_crystal_F_000 756
_exptl_crystal_size_max 0.21
_exptl_crystal_size_mid 0.15
_exptl_crystal_size_min 0.11
_platon_squeeze_details
;
;
_refine_diff_density_max 0.654
_refine_diff_density_min -0.406
_refine_diff_density_rms 0.102
_refine_ls_extinction_method none
_refine_ls_goodness_of_fit_ref 1.007
_refine_ls_hydrogen_treatment constr
_refine_ls_matrix_type full
_refine_ls_number_parameters 73
_refine_ls_number_reflns 1445
_refine_ls_number_restraints 0
_refine_ls_restrained_S_all 1.007
_refine_ls_R_factor_all 0.0739
_refine_ls_R_factor_gt 0.0535
_refine_ls_shift/su_max 0.000
_refine_ls_shift/su_mean 0.000
_refine_ls_structure_factor_coef Fsqd
_refine_ls_weighting_details 'calc w=1/[\s^2^(Fo^2^)+(0.0755P)^2^+0.0000P] where P=(Fo^2^+2Fc^2^)/3'
_refine_ls_weighting_scheme calc
_refine_ls_wR_factor_gt 0.1345
_refine_ls_wR_factor_ref 0.1413
_reflns_number_gt 1025
_reflns_number_total 1445
_reflns_threshold_expression >2sigma(I)
_cod_data_source_file c2cc18140a.txt
_cod_data_source_block complex_3a
_cod_original_sg_symbol_Hall -C22
_cod_original_sg_symbol_H-M Cmmm
_cod_database_code 7107572

loop_
_symmetry_equiv_pos_as_xyz
'x, y, z'
'-x, -y, z'
'-x, y, -z'
'x, -y, -z'
'x+1/2, y+1/2, z'
'-x+1/2, -y+1/2, z'
'-x+1/2, y+1/2, -z'
'x+1/2, -y+1/2, -z'
'-x, -y, -z'
'x, y, -z'
'x, -y, z'
'-x, y, z'
'-x+1/2, -y+1/2, -z'
'x+1/2, y+1/2, -z'
'x+1/2, -y+1/2, z'
'-x+1/2, y+1/2, z'

loop_
_atom_site_label
_atom_site_type_symbol
_atom_site_fract_x
_atom_site_fract_y
_atom_site_fract_z
_atom_site_U_iso_or_equiv
_atom_site_adp_type
_atom_site_occupancy
_atom_site_symmetry_multiplicity
_atom_site_calc_flag
_atom_site_refinement_flags
Fe1 Fe 0.2500 0.2500 0.0000 0.0078(3) Uani 1 4 d S
C1 C 0.0000 0.3892(2) 0.0000 0.0111(12) Uani 1 4 d S
C2 C 0.0000 0.4461(2) 0.0000 0.0158(13) Uani 1 4 d S
C3 C 0.1169(8) 0.4726(2) 0.0706(6) 0.0174(13) Uani 0.50 1 d P
H3A H 0.2064 0.4574 0.1248 0.021 Uiso 0.50 1 d PR
C4 C 0.0000 0.19191(14) 0.2675(3) 0.0096(8) Uani 1 2 d S
C5 C 0.0000 0.18095(15) 0.3844(3) 0.0129(9) Uani 1 2 d S
C6 C 0.1618(5) 0.17922(17) 0.4438(3) 0.0395(10) Uani 1 1 d .
H6A H 0.3004 0.1841 0.4184 0.047 Uiso 1 1 d R
N1 N 0.1533(5) 0.36027(12) 0.0000 0.0122(8) Uani 1 2 d S
H1A H 0.2709 0.3713 0.0000 0.015 Uiso 0.50 2 d SPR
N4 N 0.0922(3) 0.21883(8) 0.11257(19) 0.0090(5) Uani 1 1 d .
N3 N 0.1522(3) 0.20110(9) 0.2085(2) 0.0112(5) Uani 1 1 d .
N2 N 0.0916(4) 0.31105(11) 0.0000 0.0098(7) Uani 1 2 d S

loop_
_atom_site_aniso_label
_atom_site_aniso_U_11
_atom_site_aniso_U_22
_atom_site_aniso_U_33
_atom_site_aniso_U_23
_atom_site_aniso_U_13
_atom_site_aniso_U_12
Fe1 0.0101(4) 0.0082(4) 0.0052(4) 0.000 0.000 -0.0001(4)
C1 0.006(3) 0.010(3) 0.017(3) 0.000 0.000 0.000
C2 0.016(3) 0.010(3) 0.021(4) 0.000 0.000 0.000
C3 0.014(3) 0.013(3) 0.025(3) 0.002(3) -0.006(3) 0.000(2)
C4 0.011(2) 0.0090(19) 0.009(2) 0.0002(15) 0.000 0.000
C5 0.018(2) 0.0133(19) 0.008(2) -0.0035(16) 0.000 0.000
C6 0.0121(18) 0.095(3) 0.0115(19) 0.002(2) -0.0036(14) 0.011(2)
N1 0.0119(18) 0.0064(16) 0.018(2) 0.000 0.000 -0.0026(14)
N4 0.0096(11) 0.0094(10) 0.0081(12) -0.0002(9) 0.0005(10) 0.0013(9)
N3 0.0152(13) 0.0141(12) 0.0044(12) 0.0028(9) -0.0006(11) 0.0000(10)
N2 0.0089(16) 0.0109(16) 0.0096(18) 0.000 0.000 -0.0028(14)

loop_
_atom_type_symbol
_atom_type_description
_atom_type_scat_dispersion_real
_atom_type_scat_dispersion_imag
_atom_type_scat_source
C C 0.0033 0.0016 'International Tables Vol C Tables 4.2.6.8 and 6.1.1.4'
H H 0.0000 0.0000 'International Tables Vol C Tables 4.2.6.8 and 6.1.1.4'
N N 0.0061 0.0033 'International Tables Vol C Tables 4.2.6.8 and 6.1.1.4'
Fe Fe 0.3463 0.8444 'International Tables Vol C Tables 4.2.6.8 and 6.1.1.4'

loop_
_geom_angle_atom_site_label_1
_geom_angle_atom_site_label_2
_geom_angle_atom_site_label_3
_geom_angle
_geom_angle_site_symmetry_1
_geom_angle_site_symmetry_3
N2 Fe1 N2 180.0 13 .
N2 Fe1 N4 90.82(9) 13 10
N2 Fe1 N4 89.18(9) . 10
N2 Fe1 N4 89.18(9) 13 6
N2 Fe1 N4 90.82(9) . 6
N4 Fe1 N4 180.00(11) 10 6
N2 Fe1 N4 90.82(9) 13 .
N2 Fe1 N4 89.18(9) . .
N4 Fe1 N4 88.96(13) 10 .
N4 Fe1 N4 91.04(13) 6 .
N2 Fe1 N4 89.18(9) 13 13
N2 Fe1 N4 90.82(9) . 13
N4 Fe1 N4 91.04(13) 10 13
N4 Fe1 N4 88.96(13) 6 13
N4 Fe1 N4 180.00(11) . 13
N1 C1 N1 112.4(4) 3 .
N1 C1 C2 123.8(2) 3 .
N1 C1 C2 123.8(2) . .
C3 C2 C3 121.0(6) . 3
C3 C2 C3 121.0(6) 12 10
C3 C2 C1 119.5(3) . .
C3 C2 C1 119.5(3) 3 .
C3 C2 C1 119.5(3) 12 .
C3 C2 C1 119.5(3) 10 .
C2 C3 C3 119.5(3) . 11_565
C2 C3 H3A 127.6 . .
C3 C3 H3A 112.9 11_565 .
N3 C4 N3 111.1(3) . 12
N3 C4 C5 124.14(17) . .
N3 C4 C5 124.14(17) 12 .
C6 C5 C6 116.5(4) . 12
C6 C5 C4 121.4(2) . .
C6 C5 C4 121.4(2) 12 .
C6 C6 C5 121.7(2) 10_556 .
C6 C6 H6A 107.0 10_556 .
C5 C6 H6A 130.5 . .
C1 N1 N2 104.3(3) . .
C1 N1 H1A 127.7 . .
N2 N1 H1A 127.9 . .
N3 N4 N4 109.13(14) . 12
N3 N4 Fe1 124.46(18) . .
N4 N4 Fe1 125.75(7) 12 .
N4 N3 C4 105.3(2) . .
N2 N2 N1 109.5(2) 3 .
N2 N2 Fe1 126.18(9) 3 .
N1 N2 Fe1 124.4(3) . .

loop_
_geom_bond_atom_site_label_1
_geom_bond_atom_site_label_2
_geom_bond_distance
_geom_bond_site_symmetry_2
Fe1 N2 1.948(3) 13
Fe1 N2 1.948(3) .
Fe1 N4 1.961(2) 10
Fe1 N4 1.961(2) 6
Fe1 N4 1.961(2) .
Fe1 N4 1.961(2) 13
C1 N1 1.339(4) 3
C1 N1 1.339(4) .
C1 C2 1.465(8) .
C2 C3 1.389(7) .
C2 C3 1.389(7) 3
C2 C3 1.389(7) 12
C2 C3 1.389(7) 10
C3 C3 1.413(11) 11_565
C3 H3A 1.0073 .
C4 N3 1.340(3) .
C4 N3 1.340(3) 12
C4 C5 1.455(6) .
C5 C6 1.381(4) .
C5 C6 1.381(4) 12
C6 C6 1.371(7) 10_556
C6 H6A 1.0601 .
N1 N2 1.345(4) .
N1 H1A 0.9001 .
N4 N3 1.330(3) .
N4 N4 1.338(4) 12
N2 N2 1.329(6) 3

loop_
_platon_squeeze_void_nr
_platon_squeeze_void_average_x
_platon_squeeze_void_average_y
_platon_squeeze_void_average_z
_platon_squeeze_void_volume
_platon_squeeze_void_count_electrons
_platon_squeeze_void_content
1 -0.046 0.000 -0.011 532 182 ' '
2 -0.086 0.500 0.442 532 182 ' '
